data_1513878
loop_
_publ_author_name
'Pedersen, Kasper S.'
'Ungur, Liviu'
'Sigrist, Marc'
'Sundt, Alexander'
'Schau-Magnussen, Magnus'
'Vieru, Veacheslav'
'Mutka, Hannu'
'Rols, Stephane'
'Weihe, H\/ogni'
'Waldmann, Oliver'
'Chibotaru, Liviu F.'
'Bendix, Jesper'
'Dreiser, Jan'

_publ_section_title
;
 Modifying the properties of 4f single-ion magnets by peripheral ligand
 functionalisation
;
_journal_issue 4
_journal_name_full 'Chemical Science'
_journal_page_first 1650
_journal_paper_doi 10.1039/c3sc53044b
_journal_volume 5
_journal_year 2014
_chemical_formula_moiety 'C27 H24 Cl3 Er N4 O3'
_chemical_formula_sum 'C27 H24 Cl3 Er N4 O3'
_chemical_formula_weight 726.11
_chemical_name_common Erbium-5-chlorotrensal
_space_group_crystal_system monoclinic
_space_group_IT_number 14
_space_group_name_Hall '-P 2yn'
_space_group_name_H-M_alt 'P 1 21/n 1'
_symmetry_space_group_name_Hall '-P 2yn'
_symmetry_space_group_name_H-M 'P 1 21/n 1'
_atom_sites_solution_hydrogens geom
_cell_angle_alpha 90
_cell_angle_beta 109.9800(10)
_cell_angle_gamma 90
_cell_formula_units_Z 4
_cell_length_a 12.5689(4)
_cell_length_b 15.0967(5)
_cell_length_c 14.9942(5)
_cell_measurement_reflns_used 325
_cell_measurement_temperature 122(1)
_cell_measurement_theta_max 25.5096
_cell_measurement_theta_min 3.0745
_cell_volume 2673.89(15)
_computing_cell_refinement 'APEX2 v2013.6-2 (Bruker AXS)'
_computing_data_collection 'Bruker Instrument Service v3.0.29'
_computing_data_reduction 'SAINT V8.32B (Bruker AXS Inc., 2013)'
_computing_structure_refinement 'SHELXL-2013 (Sheldrick, 2013)'
_diffrn_ambient_temperature 122(1)
_diffrn_detector_area_resol_mean 10.4167
_diffrn_measured_fraction_theta_full 0.999
_diffrn_measured_fraction_theta_max 0.999
_diffrn_radiation_wavelength 0.71073
_diffrn_reflns_av_R_equivalents 0.0326
_diffrn_reflns_limit_h_max 15
_diffrn_reflns_limit_h_min -15
_diffrn_reflns_limit_k_max 18
_diffrn_reflns_limit_k_min -18
_diffrn_reflns_limit_l_max 18
_diffrn_reflns_limit_l_min -15
_diffrn_reflns_number 84177
_diffrn_reflns_theta_full 25.68
_diffrn_reflns_theta_max 25.68
_diffrn_reflns_theta_min 2.19
_exptl_absorpt_coefficient_mu 3.476
_exptl_absorpt_correction_T_max 0.80
_exptl_absorpt_correction_T_min 0.59
_exptl_absorpt_correction_type multi-scan
_exptl_absorpt_process_details 'SADABS V2012/1 (Bruker AXS Inc.)'
_exptl_crystal_colour 'clear yellow'
_exptl_crystal_density_diffrn 1.804
_exptl_crystal_density_method 'not measured'
_exptl_crystal_description prism
_exptl_crystal_F_000 1428
_exptl_crystal_size_max 0.194
_exptl_crystal_size_mid 0.163
_exptl_crystal_size_min 0.066
_refine_diff_density_max 0.593
_refine_diff_density_min -0.313
_refine_ls_extinction_method none
_refine_ls_goodness_of_fit_ref 1.101
_refine_ls_hydrogen_treatment constr
_refine_ls_matrix_type full
_refine_ls_number_parameters 343
_refine_ls_number_reflns 5071
_refine_ls_number_restraints 0
_refine_ls_restrained_S_all 1.101
_refine_ls_R_factor_all 0.0286
_refine_ls_R_factor_gt 0.0204
_refine_ls_shift/su_max 0.002
_refine_ls_shift/su_mean 0.000
_refine_ls_structure_factor_coef Fsqd
_refine_ls_weighting_details 'w=1/[\s^2^(Fo^2^)+(0.0141P)^2^+6.2719P] where P=(Fo^2^+2Fc^2^)/3'
_refine_ls_weighting_scheme calc
_refine_ls_wR_factor_gt 0.0416
_refine_ls_wR_factor_ref 0.0459
_reflns_number_gt 4354
_reflns_number_total 5071
_reflns_threshold_expression 'I > 2\s(I)'
_cod_data_source_file c3sc53044b.txt
_cod_data_source_block I
_cod_database_code 1513878

loop_
_space_group_symop_operation_xyz
'x, y, z'
'-x+1/2, y+1/2, -z+1/2'
'-x, -y, -z'
'x-1/2, -y-1/2, z-1/2'

loop_
_atom_site_type_symbol
_atom_site_label
_atom_site_fract_x
_atom_site_fract_y
_atom_site_fract_z
_atom_site_U_iso_or_equiv
_atom_site_adp_type
_atom_site_calc_flag
_atom_site_refinement_flags_adp
_atom_site_refinement_flags_posn
_atom_site_occupancy
Er Er1 0.57655(2) 0.25298(2) 0.89381(2) 0.01138(4) Uani d . . 1
Cl Cl1 0.37089(8) 0.47210(6) 1.27314(6) 0.03210(19) Uani d . . 1
Cl Cl2 1.12349(6) 0.42092(5) 0.83699(6) 0.02210(16) Uani d . . 1
Cl Cl3 0.77455(7) -0.23081(5) 1.01823(6) 0.02320(16) Uani d . . 1
N N1 0.4439(2) 0.37515(15) 0.88542(17) 0.0147(5) Uani d . . 1
O O2 0.55406(16) 0.25861(13) 1.03209(13) 0.0155(4) Uani d . . 1
O O3 0.71502(16) 0.34792(12) 0.92995(14) 0.0145(4) Uani d . . 1
O O1 0.70451(16) 0.14946(13) 0.94108(15) 0.0169(4) Uani d . . 1
N N2 0.47279(19) 0.11294(16) 0.86535(17) 0.0150(5) Uani d . . 1
N N3 0.39810(19) 0.25383(15) 0.73065(16) 0.0145(5) Uani d . . 1
N N4 0.6311(2) 0.26391(16) 0.75116(16) 0.0158(5) Uani d . . 1
C C1 0.7167(2) 0.06477(18) 0.95631(19) 0.0142(6) Uani d . . 1
C C2 0.6237(2) 0.00523(19) 0.9358(2) 0.0149(6) Uani d . . 1
C C3 0.5071(2) 0.03350(19) 0.89095(19) 0.0150(6) Uani d . . 1
H H21 0.4518 -0.0101 0.8796 0.018 Uiso calc U R 1
C C4 0.3517(2) 0.1264(2) 0.8139(2) 0.0173(6) Uani d . . 1
H H19 0.3199 0.1659 0.8493 0.021 Uiso calc U R 1
H H20 0.3118 0.0703 0.8056 0.021 Uiso calc U R 1
C C5 0.3391(2) 0.16640(19) 0.7182(2) 0.0165(6) Uani d . . 1
H H17 0.3713 0.1266 0.6834 0.02 Uiso calc U R 1
H H18 0.2595 0.1742 0.6817 0.02 Uiso calc U R 1
C C6 0.3191(2) 0.32572(19) 0.7342(2) 0.0176(6) Uani d . . 1
H H8 0.2681 0.3045 0.7656 0.021 Uiso calc U R 1
H H7 0.274 0.3433 0.6702 0.021 Uiso calc U R 1
C C7 0.3851(2) 0.40466(19) 0.7876(2) 0.0175(6) Uani d . . 1
H H5 0.4392 0.4245 0.7588 0.021 Uiso calc U R 1
H H6 0.3342 0.4533 0.7867 0.021 Uiso calc U R 1
C C8 0.4154(2) 0.41303(18) 0.9509(2) 0.0144(6) Uani d . . 1
H H4 0.3685 0.4623 0.9332 0.017 Uiso calc U R 1
C C9 0.4492(2) 0.38648(18) 1.0493(2) 0.0141(6) Uani d . . 1
C C10 0.5147(2) 0.30932(18) 1.0846(2) 0.0136(6) Uani d . . 1
C C11 0.5343(2) 0.2867(2) 1.1802(2) 0.0171(6) Uani d . . 1
H H3 0.5774 0.2368 1.2056 0.02 Uiso calc U R 1
C C12 0.4913(3) 0.3366(2) 1.2368(2) 0.0195(6) Uani d . . 1
H H2 0.5058 0.3204 1.2997 0.023 Uiso calc U R 1
C C13 0.4265(3) 0.4108(2) 1.2003(2) 0.0194(6) Uani d . . 1
C C14 0.4050(2) 0.43610(19) 1.1077(2) 0.0177(6) Uani d . . 1
H H1 0.3612 0.486 1.0838 0.021 Uiso calc U R 1
C C15 0.4369(2) 0.2697(2) 0.6490(2) 0.0174(6) Uani d . . 1
H H10 0.4441 0.3328 0.6407 0.021 Uiso calc U R 1
H H9 0.3814 0.2465 0.5916 0.021 Uiso calc U R 1
C C16 0.5496(2) 0.2252(2) 0.6655(2) 0.0190(6) Uani d . . 1
H H16 0.5433 0.1619 0.6737 0.023 Uiso calc U R 1
H H15 0.5742 0.2349 0.6116 0.023 Uiso calc U R 1
C C17 0.7199(2) 0.29875(19) 0.7423(2) 0.0168(6) Uani d . . 1
H H14 0.7262 0.297 0.6823 0.02 Uiso calc U R 1
C C18 0.8110(2) 0.34033(19) 0.8167(2) 0.0152(6) Uani d . . 1
C C19 0.8066(2) 0.35910(18) 0.9084(2) 0.0144(6) Uani d . . 1
C C20 0.9061(2) 0.39197(18) 0.9764(2) 0.0161(6) Uani d . . 1
H H13 0.9062 0.4042 1.0372 0.019 Uiso calc U R 1
C C21 1.0035(2) 0.40670(19) 0.9558(2) 0.0173(6) Uani d . . 1
H H12 1.0695 0.4248 1.0032 0.021 Uiso calc U R 1
C C22 1.0024(2) 0.39434(19) 0.8644(2) 0.0163(6) Uani d . . 1
C C23 0.9084(2) 0.36171(19) 0.7954(2) 0.0182(6) Uani d . . 1
H H11 0.9091 0.3536 0.7341 0.022 Uiso calc U R 1
C C24 0.6427(2) -0.08560(19) 0.9557(2) 0.0160(6) Uani d . . 1
H H24 0.5816 -0.1241 0.9433 0.019 Uiso calc U R 1
C C25 0.7510(3) -0.11754(19) 0.9933(2) 0.0167(6) Uani d . . 1
C C26 0.8438(2) -0.06130(19) 1.0128(2) 0.0170(6) Uani d . . 1
H H23 0.9168 -0.0838 1.038 0.02 Uiso calc U R 1
C C27 0.8267(2) 0.02800(19) 0.9946(2) 0.0174(6) Uani d . . 1
H H22 0.8892 0.0652 1.0077 0.021 Uiso calc U R 1

loop_
_atom_site_aniso_label
_atom_site_aniso_U_11
_atom_site_aniso_U_22
_atom_site_aniso_U_33
_atom_site_aniso_U_12
_atom_site_aniso_U_13
_atom_site_aniso_U_23
Er1 0.01073(6) 0.01201(7) 0.01169(7) -0.00005(5) 0.00422(5) -0.00037(5)
Cl1 0.0470(5) 0.0298(4) 0.0278(4) 0.0108(4) 0.0235(4) -0.0021(3)
Cl2 0.0157(3) 0.0238(4) 0.0295(4) -0.0029(3) 0.0113(3) -0.0003(3)
Cl3 0.0294(4) 0.0148(3) 0.0279(4) 0.0051(3) 0.0129(3) 0.0040(3)
N1 0.0148(12) 0.0137(12) 0.0142(12) -0.0015(10) 0.0031(10) 0.0012(10)
O2 0.0168(10) 0.0162(10) 0.0156(10) 0.0038(8) 0.0081(8) 0.0004(8)
O3 0.0147(10) 0.0145(10) 0.0160(10) -0.0020(8) 0.0076(8) -0.0015(8)
O1 0.0134(10) 0.0139(10) 0.0224(11) 0.0012(8) 0.0049(9) 0.0013(8)
N2 0.0110(12) 0.0195(13) 0.0145(12) -0.0011(10) 0.0042(10) -0.0014(10)
N3 0.0136(11) 0.0165(12) 0.0130(11) -0.0001(10) 0.0039(9) -0.0015(10)
N4 0.0145(12) 0.0184(13) 0.0125(11) -0.0016(10) 0.0021(10) -0.0025(10)
C1 0.0170(14) 0.0148(14) 0.0120(14) -0.0003(11) 0.0065(12) -0.0022(11)
C2 0.0167(15) 0.0170(14) 0.0125(14) -0.0006(12) 0.0072(12) -0.0018(11)
C3 0.0169(15) 0.0159(14) 0.0125(14) -0.0024(11) 0.0052(12) -0.0005(11)
C4 0.0124(14) 0.0196(15) 0.0180(15) -0.0029(12) 0.0029(12) -0.0015(12)
C5 0.0136(14) 0.0160(14) 0.0181(15) -0.0011(11) 0.0030(12) -0.0035(12)
C6 0.0151(14) 0.0201(15) 0.0141(15) 0.0040(12) 0.0006(12) 0.0008(12)
C7 0.0178(15) 0.0181(15) 0.0156(15) 0.0045(12) 0.0044(12) 0.0044(12)
C8 0.0096(13) 0.0098(13) 0.0219(15) -0.0014(11) 0.0028(12) 0.0014(12)
C9 0.0117(13) 0.0147(14) 0.0157(14) -0.0037(11) 0.0042(11) -0.0016(11)
C10 0.0103(13) 0.0159(14) 0.0149(14) -0.0032(11) 0.0048(11) -0.0017(11)
C11 0.0165(14) 0.0171(14) 0.0181(15) 0.0040(12) 0.0067(12) 0.0018(12)
C12 0.0234(16) 0.0225(16) 0.0144(15) -0.0033(13) 0.0088(13) 0.0010(12)
C13 0.0222(16) 0.0195(15) 0.0204(16) 0.0018(12) 0.0124(13) -0.0046(12)
C14 0.0166(15) 0.0129(14) 0.0249(16) 0.0000(11) 0.0087(13) -0.0023(12)
C15 0.0190(15) 0.0222(16) 0.0107(13) -0.0010(12) 0.0047(11) 0.0007(12)
C16 0.0168(15) 0.0277(16) 0.0122(14) -0.0035(12) 0.0047(12) -0.0059(12)
C17 0.0165(15) 0.0204(15) 0.0142(14) 0.0015(12) 0.0062(12) -0.0006(12)
C18 0.0136(14) 0.0162(14) 0.0156(15) 0.0021(11) 0.0047(12) 0.0014(11)
C19 0.0154(14) 0.0101(13) 0.0185(15) 0.0011(11) 0.0067(12) 0.0037(11)
C20 0.0182(15) 0.0150(14) 0.0131(14) -0.0023(12) 0.0028(12) 0.0010(11)
C21 0.0163(14) 0.0140(14) 0.0171(15) 0.0001(11) -0.0003(12) 0.0004(12)
C22 0.0128(14) 0.0146(14) 0.0231(16) 0.0011(11) 0.0081(12) 0.0025(12)
C23 0.0180(15) 0.0190(15) 0.0195(16) 0.0019(12) 0.0090(13) 0.0016(12)
C24 0.0200(15) 0.0160(14) 0.0129(14) -0.0021(12) 0.0069(12) -0.0020(11)
C25 0.0247(16) 0.0133(14) 0.0138(14) 0.0052(12) 0.0088(13) 0.0020(11)
C26 0.0158(14) 0.0188(15) 0.0168(15) 0.0041(12) 0.0060(12) 0.0016(12)
C27 0.0141(14) 0.0180(15) 0.0209(16) -0.0007(12) 0.0072(12) -0.0004(12)

loop_
_atom_type_symbol
_atom_type_description
_atom_type_scat_dispersion_real
_atom_type_scat_dispersion_imag
_atom_type_scat_source
C C 0.0033 0.0016 'International Tables Vol C Tables 4.2.6.8 and 6.1.1.4'
H H 0.0000 0.0000 'International Tables Vol C Tables 4.2.6.8 and 6.1.1.4'
N N 0.0061 0.0033 'International Tables Vol C Tables 4.2.6.8 and 6.1.1.4'
O O 0.0106 0.0060 'International Tables Vol C Tables 4.2.6.8 and 6.1.1.4'
Cl Cl 0.1484 0.1585 'International Tables Vol C Tables 4.2.6.8 and 6.1.1.4'
Er Er -0.2586 4.9576 'International Tables Vol C Tables 4.2.6.8 and 6.1.1.4'

loop_
_geom_angle_atom_site_label_1
_geom_angle_atom_site_label_2
_geom_angle_atom_site_label_3
_geom_angle
O3 Er1 O1 87.29(7)
O3 Er1 O2 95.15(7)
O1 Er1 O2 92.27(7)
O3 Er1 N2 161.30(7)
O1 Er1 N2 74.15(8)
O2 Er1 N2 88.00(8)
O3 Er1 N1 89.39(7)
O1 Er1 N1 164.96(8)
O2 Er1 N1 73.42(7)
N2 Er1 N1 109.13(8)
O3 Er1 N4 74.69(7)
O1 Er1 N4 86.39(8)
O2 Er1 N4 169.80(7)
N2 Er1 N4 101.33(8)
N1 Er1 N4 106.86(8)
O3 Er1 N3 124.73(7)
O1 Er1 N3 126.23(7)
O2 Er1 N3 121.54(7)
N2 Er1 N3 67.46(7)
N1 Er1 N3 67.10(7)
N4 Er1 N3 66.67(7)
C8 N1 C7 116.8(2)
C8 N1 Er1 130.81(19)
C7 N1 Er1 112.32(17)
C10 O2 Er1 142.14(18)
C19 O3 Er1 136.04(18)
C1 O1 Er1 142.44(18)
C3 N2 C4 117.9(2)
C3 N2 Er1 130.47(19)
C4 N2 Er1 111.58(17)
C15 N3 C6 108.9(2)
C15 N3 C5 109.1(2)
C6 N3 C5 109.9(2)
C15 N3 Er1 110.08(16)
C6 N3 Er1 109.30(16)
C5 N3 Er1 109.44(16)
C17 N4 C16 116.5(2)
C17 N4 Er1 128.90(19)
C16 N4 Er1 114.61(17)
O1 C1 C27 119.8(3)
O1 C1 C2 123.0(3)
C27 C1 C2 117.1(3)
C24 C2 C1 120.2(3)
C24 C2 C3 117.2(3)
C1 C2 C3 122.6(3)
N2 C3 C2 126.5(3)
N2 C3 H21 116.8
C2 C3 H21 116.8
N2 C4 C5 107.8(2)
N2 C4 H19 110.1
C5 C4 H19 110.1
N2 C4 H20 110.1
C5 C4 H20 110.1
H19 C4 H20 108.5
N3 C5 C4 110.3(2)
N3 C5 H17 109.6
C4 C5 H17 109.6
N3 C5 H18 109.6
C4 C5 H18 109.6
H17 C5 H18 108.1
N3 C6 C7 110.0(2)
N3 C6 H8 109.7
C7 C6 H8 109.7
N3 C6 H7 109.7
C7 C6 H7 109.7
H8 C6 H7 108.2
N1 C7 C6 106.7(2)
N1 C7 H5 110.4
C6 C7 H5 110.4
N1 C7 H6 110.4
C6 C7 H6 110.4
H5 C7 H6 108.6
N1 C8 C9 126.4(3)
N1 C8 H4 116.8
C9 C8 H4 116.8
C14 C9 C10 120.6(3)
C14 C9 C8 116.6(3)
C10 C9 C8 122.6(3)
O2 C10 C11 119.9(3)
O2 C10 C9 123.1(3)
C11 C10 C9 117.0(3)
C12 C11 C10 121.7(3)
C12 C11 H3 119.1
C10 C11 H3 119.1
C11 C12 C13 120.1(3)
C11 C12 H2 119.9
C13 C12 H2 119.9
C14 C13 C12 120.7(3)
C14 C13 Cl1 120.1(2)
C12 C13 Cl1 119.3(2)
C13 C14 C9 119.9(3)
C13 C14 H1 120.0
C9 C14 H1 120.0
N3 C15 C16 110.4(2)
N3 C15 H10 109.6
C16 C15 H10 109.6
N3 C15 H9 109.6
C16 C15 H9 109.6
H10 C15 H9 108.1
N4 C16 C15 107.6(2)
N4 C16 H16 110.2
C15 C16 H16 110.2
N4 C16 H15 110.2
C15 C16 H15 110.2
H16 C16 H15 108.5
N4 C17 C18 126.1(3)
N4 C17 H14 117.0
C18 C17 H14 117.0
C23 C18 C19 119.9(3)
C23 C18 C17 116.7(3)
C19 C18 C17 123.4(3)
O3 C19 C20 120.3(3)
O3 C19 C18 122.8(3)
C20 C19 C18 116.9(3)
C21 C20 C19 122.1(3)
C21 C20 H13 118.9
C19 C20 H13 118.9
C22 C21 C20 119.5(3)
C22 C21 H12 120.3
C20 C21 H12 120.3
C23 C22 C21 120.9(3)
C23 C22 Cl2 119.9(2)
C21 C22 Cl2 119.2(2)
C22 C23 C18 120.4(3)
C22 C23 H11 119.8
C18 C23 H11 119.8
C25 C24 C2 120.2(3)
C25 C24 H24 119.9
C2 C24 H24 119.9
C24 C25 C26 121.0(3)
C24 C25 Cl3 120.2(2)
C26 C25 Cl3 118.8(2)
C27 C26 C25 119.6(3)
C27 C26 H23 120.2
C25 C26 H23 120.2
C26 C27 C1 121.8(3)
C26 C27 H22 119.1
C1 C27 H22 119.1

loop_
_geom_bond_atom_site_label_1
_geom_bond_atom_site_label_2
_geom_bond_distance
Er1 O3 2.1755(19)
Er1 O1 2.1801(19)
Er1 O2 2.1879(19)
Er1 N2 2.444(2)
Er1 N1 2.460(2)
Er1 N4 2.465(2)
Er1 N3 2.696(2)
Cl1 C13 1.748(3)
Cl2 C22 1.754(3)
Cl3 C25 1.754(3)
N1 C8 1.289(4)
N1 C7 1.468(4)
O2 C10 1.310(3)
O3 C19 1.309(3)
O1 C1 1.299(3)
N2 C3 1.288(4)
N2 C4 1.467(4)
N3 C15 1.484(3)
N3 C6 1.484(4)
N3 C5 1.494(4)
N4 C17 1.282(4)
N4 C16 1.463(4)
C1 C27 1.417(4)
C1 C2 1.423(4)
C2 C24 1.406(4)
C2 C3 1.452(4)
C3 H21 0.93
C4 C5 1.515(4)
C4 H19 0.97
C4 H20 0.97
C5 H17 0.97
C5 H18 0.97
C6 C7 1.515(4)
C6 H8 0.97
C6 H7 0.97
C7 H5 0.97
C7 H6 0.97
C8 C9 1.445(4)
C8 H4 0.93
C9 C14 1.403(4)
C9 C10 1.420(4)
C10 C11 1.412(4)
C11 C12 1.376(4)
C11 H3 0.93
C12 C13 1.384(4)
C12 H2 0.93
C13 C14 1.375(4)
C14 H1 0.93
C15 C16 1.510(4)
C15 H10 0.97
C15 H9 0.97
C16 H16 0.97
C16 H15 0.97
C17 C18 1.441(4)
C17 H14 0.93
C18 C23 1.404(4)
C18 C19 1.423(4)
C19 C20 1.407(4)
C20 C21 1.379(4)
C20 H13 0.93
C21 C22 1.378(4)
C21 H12 0.93
C22 C23 1.368(4)
C23 H11 0.93
C24 C25 1.371(4)
C24 H24 0.93
C25 C26 1.390(4)
C26 C27 1.378(4)
C26 H23 0.93
C27 H22 0.93

loop_
_geom_hbond_atom_site_label_D
_geom_hbond_atom_site_label_H
_geom_hbond_atom_site_label_A
_geom_hbond_site_symmetry_A
_geom_hbond_distance_DH
_geom_hbond_distance_HA
_geom_hbond_distance_DA
_geom_hbond_angle_DHA
C8 H4 Cl2 1_455 0.93 2.99 3.480(3) 114.8
C6 H8 Cl2 1_455 0.97 2.98 3.616(3) 124.4
C4 H19 Cl3 3_657 0.97 2.82 3.750(3) 162.0
C8 H4 Cl2 1_455 0.93 2.99 3.480(3) 114.8
C6 H8 Cl2 1_455 0.97 2.98 3.616(3) 124.4
C4 H19 Cl3 3_657 0.97 2.82 3.750(3) 162.0
C4 H19 Cl3 3_657 0.97 2.82 3.750(3) 162.0
C6 H8 Cl2 1_455 0.97 2.98 3.616(3) 124.4
C8 H4 Cl2 1_455 0.93 2.99 3.480(3) 114.8
C4 H19 Cl3 3_657 0.97 2.82 3.750(3) 162.0
C6 H8 Cl2 1_455 0.97 2.98 3.616(3) 124.4
C8 H4 Cl2 1_455 0.93 2.99 3.480(3) 114.8
C4 H19 Cl3 3_657 0.97 2.82 3.750(3) 162.0
C6 H8 Cl2 1_455 0.97 2.98 3.616(3) 124.4

loop_
_geom_torsion_atom_site_label_1
_geom_torsion_atom_site_label_2
_geom_torsion_atom_site_label_3
_geom_torsion_atom_site_label_4
_geom_torsion
Er1 O1 C1 C27 -176.5(2)
Er1 O1 C1 C2 3.9(5)
O1 C1 C2 C24 -178.8(3)
C27 C1 C2 C24 1.5(4)
O1 C1 C2 C3 3.7(4)
C27 C1 C2 C3 -176.0(3)
C4 N2 C3 C2 175.1(3)
Er1 N2 C3 C2 -7.9(4)
C24 C2 C3 N2 -178.3(3)
C1 C2 C3 N2 -0.7(5)
C3 N2 C4 C5 -120.4(3)
Er1 N2 C4 C5 62.0(2)
C15 N3 C5 C4 151.0(2)
C6 N3 C5 C4 -89.6(3)
Er1 N3 C5 C4 30.5(3)
N2 C4 C5 N3 -61.1(3)
C15 N3 C6 C7 -85.1(3)
C5 N3 C6 C7 155.4(2)
Er1 N3 C6 C7 35.2(3)
C8 N1 C7 C6 -116.3(3)
Er1 N1 C7 C6 60.8(2)
N3 C6 C7 N1 -63.7(3)
C7 N1 C8 C9 170.4(3)
Er1 N1 C8 C9 -5.9(4)
N1 C8 C9 C14 -178.1(3)
N1 C8 C9 C10 -4.0(4)
Er1 O2 C10 C11 -171.2(2)
Er1 O2 C10 C9 10.6(5)
C14 C9 C10 O2 177.1(3)
C8 C9 C10 O2 3.3(4)
C14 C9 C10 C11 -1.2(4)
C8 C9 C10 C11 -175.0(3)
O2 C10 C11 C12 -177.8(3)
C9 C10 C11 C12 0.5(4)
C10 C11 C12 C13 0.3(5)
C11 C12 C13 C14 -0.5(5)
C11 C12 C13 Cl1 179.0(2)
C12 C13 C14 C9 -0.1(4)
Cl1 C13 C14 C9 -179.7(2)
C10 C9 C14 C13 1.0(4)
C8 C9 C14 C13 175.2(3)
C6 N3 C15 C16 155.7(2)
C5 N3 C15 C16 -84.3(3)
Er1 N3 C15 C16 35.9(3)
C17 N4 C16 C15 -123.3(3)
Er1 N4 C16 C15 56.5(3)
N3 C15 C16 N4 -60.8(3)
C16 N4 C17 C18 -179.9(3)
Er1 N4 C17 C18 0.3(4)
N4 C17 C18 C23 170.2(3)
N4 C17 C18 C19 -9.1(5)
Er1 O3 C19 C20 -144.3(2)
Er1 O3 C19 C18 36.5(4)
C23 C18 C19 O3 173.9(3)
C17 C18 C19 O3 -6.8(4)
C23 C18 C19 C20 -5.3(4)
C17 C18 C19 C20 174.0(3)
O3 C19 C20 C21 -178.4(3)
C18 C19 C20 C21 0.8(4)
C19 C20 C21 C22 4.1(4)
C20 C21 C22 C23 -4.7(4)
C20 C21 C22 Cl2 175.4(2)
C21 C22 C23 C18 0.1(4)
Cl2 C22 C23 C18 -179.9(2)
C19 C18 C23 C22 4.9(4)
C17 C18 C23 C22 -174.4(3)
C1 C2 C24 C25 -1.2(4)
C3 C2 C24 C25 176.5(3)
C2 C24 C25 C26 0.2(4)
C2 C24 C25 Cl3 179.9(2)
C24 C25 C26 C27 0.4(4)
Cl3 C25 C26 C27 -179.4(2)
C25 C26 C27 C1 0.0(4)
O1 C1 C27 C26 179.3(3)
C2 C1 C27 C26 -1.0(4)
